data_2206955
loop_
_publ_author_name
'Yanko, Oleg G.'
'Kharkova, Lyudmyla B.'
'Pekhnyo, Vasyl I.'
'Volkov, Serhii V.'
'Naumov, Dmitry Y.'
'Mironov, Yuri V.'

_publ_section_title
;
 Hexapotassium
 di-\m-dioxosulfato-bis[tetracyanoosmate(III)](<i>Os{---</i>Os})
 dihydrate
;
_journal_coeditor_code HB6257
_journal_issue 10
_journal_name_full 'Acta Crystallographica Section E'
_journal_page_first i211
_journal_page_last i212
_journal_paper_doi 10.1107/S1600536805027534
_journal_volume 61
_journal_year 2005
_chemical_formula_iupac 'K6 [Os2 (C N)8 (S O2)2] , 2H2 O'
_chemical_formula_moiety '6K + , C8 N8 O4 Os2 S2 6- , 2H2 O'
_chemical_formula_sum 'C8 H4 K6 N8 O6 Os2 S2'
_chemical_formula_weight 987.31
_chemical_name_systematic
;Hexapotassium di-\m-dioxosulfato-bis[tetracyanoosmate(III)](Os---Os)
 dihydrate
;
_space_group_IT_number 2
_symmetry_cell_setting triclinic
_symmetry_space_group_name_Hall '-P 1'
_symmetry_space_group_name_H-M 'P -1'
_atom_sites_solution_hydrogens geom
_atom_sites_solution_primary direct
_atom_sites_solution_secondary difmap
_cell_angle_alpha 84.202(15)
_cell_angle_beta 64.013(12)
_cell_angle_gamma 81.677(12)
_cell_formula_units_Z 1
_cell_length_a 7.9496(10)
_cell_length_b 8.9222(11)
_cell_length_c 8.9747(15)
_cell_measurement_reflns_used 24
_cell_measurement_temperature 293(2)
_cell_measurement_theta_max 14.94
_cell_measurement_theta_min 11.53
_cell_volume 565.66(15)
_computing_cell_refinement CD4CA0
_computing_data_collection 'CD4CA0 (Enraf--Nonius, 1989)'
_computing_data_reduction 'CADDAT (Enraf--Nonius, 1989)'
_computing_molecular_graphics 'BS (Kang & Ozawa, 2002)'
_computing_publication_material SHELXL97
_computing_structure_refinement 'SHELXL97 (Sheldrick, 1997)'
_computing_structure_solution 'SHELXS97 (Sheldrick, 1997)'
_diffrn_ambient_temperature 293(2)
_diffrn_measured_fraction_theta_full 0.999
_diffrn_measured_fraction_theta_max 0.999
_diffrn_measurement_device_type 'Enraf--Nonius CAD-4'
_diffrn_measurement_method 2\q/\q
_diffrn_radiation_monochromator graphite
_diffrn_radiation_type MoK\a
_diffrn_radiation_wavelength 0.71073
_diffrn_reflns_av_R_equivalents 0.0204
_diffrn_reflns_av_sigmaI/netI 0.0331
_diffrn_reflns_limit_h_max 9
_diffrn_reflns_limit_h_min 0
_diffrn_reflns_limit_k_max 10
_diffrn_reflns_limit_k_min -10
_diffrn_reflns_limit_l_max 10
_diffrn_reflns_limit_l_min -9
_diffrn_reflns_number 2150
_diffrn_reflns_theta_full 24.97
_diffrn_reflns_theta_max 24.97
_diffrn_reflns_theta_min 2.31
_diffrn_standards_decay_% 0
_diffrn_standards_interval_time 60
_diffrn_standards_number 3
_exptl_absorpt_coefficient_mu 12.553
_exptl_absorpt_correction_T_max 0.5912
_exptl_absorpt_correction_T_min 0.1567
_exptl_absorpt_correction_type integration
_exptl_absorpt_process_details '(CADDAT; Enraf--Nonius, 1989)'
_exptl_crystal_colour brown
_exptl_crystal_density_diffrn 2.898
_exptl_crystal_density_method 'not measured'
_exptl_crystal_description plate
_exptl_crystal_F_000 454
_exptl_crystal_size_max 0.186
_exptl_crystal_size_mid 0.157
_exptl_crystal_size_min 0.043
_refine_diff_density_max 1.387
_refine_diff_density_min -1.624
_refine_ls_extinction_coef 0.0010(3)
_refine_ls_extinction_expression Fc^*^=kFc[1+0.001xFc^2^\l^3^/sin(2\q)]^-1/4^
_refine_ls_extinction_method 'SHELXL97 (Sheldrick, 1997)'
_refine_ls_goodness_of_fit_ref 1.048
_refine_ls_hydrogen_treatment constr
_refine_ls_matrix_type full
_refine_ls_number_parameters 146
_refine_ls_number_reflns 1991
_refine_ls_number_restraints 0
_refine_ls_restrained_S_all 1.048
_refine_ls_R_factor_all 0.0241
_refine_ls_R_factor_gt 0.0206
_refine_ls_shift/su_max 0.001
_refine_ls_shift/su_mean 0.000
_refine_ls_structure_factor_coef Fsqd
_refine_ls_weighting_details 'calc w = 1/[\s^2^(Fo^2^)+(0.0288P)^2^] where P = (Fo^2^+2Fc^2^)/3'
_refine_ls_weighting_scheme calc
_refine_ls_wR_factor_gt 0.0532
_refine_ls_wR_factor_ref 0.0538
_reflns_number_gt 1817
_reflns_number_total 1991
_reflns_threshold_expression I>2\s(I)
_cod_data_source_file hb6257.cif
_cod_data_source_block I
_cod_original_cell_volume 565.66(14)
_cod_database_code 2206955
_cod_database_fobs_code 2206955

loop_
_symmetry_equiv_pos_as_xyz
'x, y, z'
'-x, -y, -z'

loop_
_atom_site_label
_atom_site_fract_x
_atom_site_fract_y
_atom_site_fract_z
_atom_site_U_iso_or_equiv
_atom_site_adp_type
_atom_site_calc_flag
_atom_site_refinement_flags
_atom_site_occupancy
_atom_site_type_symbol
Os1 0.50423(3) 0.15519(3) 0.44271(3) 0.01385(11) Uani d . 1 Os
C1 0.3167(9) 0.3473(7) 0.5023(8) 0.0208(13) Uani d . 1 C
N1 0.1999(8) 0.4450(7) 0.5394(8) 0.0360(15) Uani d . 1 N
C2 0.7065(9) 0.2772(7) 0.2658(8) 0.0212(14) Uani d . 1 C
N2 0.8324(8) 0.3332(7) 0.1642(7) 0.0306(13) Uani d . 1 N
C3 0.4138(8) 0.1294(7) 0.2650(8) 0.0200(13) Uani d . 1 C
N3 0.3594(7) 0.1348(7) 0.1636(7) 0.0274(13) Uani d . 1 N
C4 0.5837(8) 0.2101(7) 0.6172(7) 0.0184(13) Uani d . 1 C
N4 0.6234(8) 0.2525(7) 0.7126(7) 0.0283(13) Uani d . 1 N
S1 0.25549(19) 0.04233(17) 0.65172(17) 0.0153(3) Uani d . 1 S
O1 0.1910(6) 0.0887(5) 0.8251(5) 0.0218(9) Uani d . 1 O
O2 0.0878(5) 0.0346(5) 0.6220(5) 0.0223(10) Uani d . 1 O
K1 0.2354(2) 0.35137(19) 0.9328(2) 0.0359(4) Uani d . 1 K
K2 0.78033(19) 0.11126(19) 0.92833(17) 0.0284(3) Uani d . 1 K
K3 0.99342(19) 0.24828(17) 0.42294(18) 0.0268(3) Uani d . 1 K
O1W 0.1761(10) 0.5399(9) 1.1831(8) 0.077(2) Uani d . 1 O
H1W1 0.2508 0.5087 1.2226 0.093 Uiso calc R 1 H
H1W2 0.0697 0.5336 1.2568 0.093 Uiso calc R 1 H

loop_
_atom_site_aniso_label
_atom_site_aniso_U_11
_atom_site_aniso_U_22
_atom_site_aniso_U_33
_atom_site_aniso_U_12
_atom_site_aniso_U_13
_atom_site_aniso_U_23
Os1 0.01318(14) 0.01358(14) 0.01335(14) -0.00233(9) -0.00418(9) -0.00033(9)
C1 0.023(3) 0.016(3) 0.025(3) 0.000(3) -0.012(3) -0.006(3)
N1 0.033(3) 0.026(3) 0.046(4) 0.004(3) -0.015(3) -0.013(3)
C2 0.026(3) 0.019(3) 0.022(3) -0.001(3) -0.014(3) -0.003(3)
N2 0.030(3) 0.032(3) 0.025(3) -0.014(3) -0.006(3) 0.006(3)
C3 0.017(3) 0.021(3) 0.019(3) -0.006(3) -0.004(3) 0.000(3)
N3 0.028(3) 0.033(4) 0.022(3) -0.006(3) -0.011(2) 0.000(3)
C4 0.015(3) 0.020(3) 0.016(3) -0.003(3) -0.003(2) 0.002(3)
N4 0.029(3) 0.033(4) 0.026(3) -0.008(3) -0.013(3) -0.001(3)
S1 0.0135(6) 0.0157(8) 0.0143(7) -0.0020(6) -0.0038(6) 0.0000(6)
O1 0.024(2) 0.024(2) 0.014(2) -0.0030(19) -0.0041(18) -0.0030(19)
O2 0.017(2) 0.027(3) 0.024(2) -0.0066(18) -0.0087(18) 0.003(2)
K1 0.0345(8) 0.0290(9) 0.0361(9) -0.0037(7) -0.0063(7) -0.0077(7)
K2 0.0232(7) 0.0398(9) 0.0194(7) -0.0026(6) -0.0070(6) -0.0007(7)
K3 0.0229(7) 0.0273(8) 0.0299(8) -0.0020(6) -0.0114(6) -0.0011(7)
O1W 0.088(5) 0.097(6) 0.058(4) -0.025(5) -0.036(4) -0.007(4)

loop_
_atom_type_symbol
_atom_type_description
_atom_type_scat_dispersion_real
_atom_type_scat_dispersion_imag
_atom_type_scat_source
C C 0.0033 0.0016 'International Tables Vol C Tables 4.2.6.8 and 6.1.1.4'
H H 0.0000 0.0000 'International Tables Vol C Tables 4.2.6.8 and 6.1.1.4'
N N 0.0061 0.0033 'International Tables Vol C Tables 4.2.6.8 and 6.1.1.4'
K K 0.2009 0.2494 'International Tables Vol C Tables 4.2.6.8 and 6.1.1.4'
Os Os -1.2165 7.6030 'International Tables Vol C Tables 4.2.6.8 and 6.1.1.4'
O O 0.0106 0.0060 'International Tables Vol C Tables 4.2.6.8 and 6.1.1.4'
S S 0.1246 0.1234 'International Tables Vol C Tables 4.2.6.8 and 6.1.1.4'

loop_
_geom_angle_atom_site_label_1
_geom_angle_atom_site_label_2
_geom_angle_atom_site_label_3
_geom_angle_site_symmetry_1
_geom_angle_site_symmetry_3
_geom_angle
C1 Os1 C4 . . 87.1(2)
C1 Os1 C2 . . 90.3(3)
C4 Os1 C2 . . 89.5(2)
C1 Os1 C3 . . 86.2(2)
C4 Os1 C3 . . 172.6(2)
C2 Os1 C3 . . 87.3(2)
C1 Os1 S1 . 2_656 172.38(18)
C4 Os1 S1 . 2_656 93.07(17)
C2 Os1 S1 . 2_656 82.11(18)
C3 Os1 S1 . 2_656 93.12(18)
C1 Os1 S1 . . 83.54(18)
C4 Os1 S1 . . 89.29(16)
C2 Os1 S1 . . 173.75(18)
C3 Os1 S1 . . 93.10(17)
S1 Os1 S1 2_656 . 104.08(4)
C1 Os1 Os1 . 2_656 135.56(18)
C4 Os1 Os1 . 2_656 91.92(18)
C2 Os1 Os1 . 2_656 134.16(18)
C3 Os1 Os1 . 2_656 95.06(18)
S1 Os1 Os1 2_656 2_656 52.06(4)
S1 Os1 Os1 . 2_656 52.02(4)
N1 C1 Os1 . . 173.6(6)
N1 C1 K3 . 1_455 74.1(4)
Os1 C1 K3 . 1_455 100.4(2)
C1 N1 K3 . 2_666 161.1(6)
C1 N1 K3 . 1_455 85.2(5)
K3 N1 K3 2_666 1_455 107.98(19)
N2 C2 Os1 . . 173.4(6)
N2 C2 K3 . . 77.3(4)
Os1 C2 K3 . . 99.4(2)
N2 C2 K2 . 1_554 77.0(4)
Os1 C2 K2 . 1_554 100.7(2)
K3 C2 K2 . 1_554 124.6(2)
C2 N2 K1 . 2_666 117.7(5)
C2 N2 K1 . 1_654 155.3(5)
K1 N2 K1 2_666 1_654 86.73(16)
C2 N2 K3 . . 81.3(4)
K1 N2 K3 2_666 . 120.6(2)
K1 N2 K3 1_654 . 82.96(15)
C2 N2 K2 . 1_554 82.6(4)
K1 N2 K2 2_666 1_554 110.53(18)
K1 N2 K2 1_654 1_554 92.35(16)
K3 N2 K2 . 1_554 128.2(2)
N3 C3 Os1 . . 171.3(6)
N3 C3 K3 . 1_455 72.2(4)
Os1 C3 K3 . 1_455 104.5(2)
N3 C3 K2 . 1_554 75.4(4)
Os1 C3 K2 . 1_554 105.2(2)
K3 C3 K2 1_455 1_554 143.6(2)
C3 N3 K3 . 1_455 85.7(4)
C3 N3 K2 . 2_656 127.0(5)
K3 N3 K2 1_455 2_656 95.55(16)
C3 N3 K2 . 1_554 83.1(4)
K3 N3 K2 1_455 1_554 160.0(2)
K2 N3 K2 2_656 1_554 104.42(18)
C3 N3 K1 . 1_554 143.8(5)
K3 N3 K1 1_455 1_554 84.12(15)
K2 N3 K1 2_656 1_554 88.57(15)
K2 N3 K1 1_554 1_554 95.24(16)
N4 C4 Os1 . . 174.6(6)
N4 C4 K3 . . 76.5(4)
Os1 C4 K3 . . 103.9(2)
N4 C4 K1 . . 65.6(4)
Os1 C4 K1 . . 112.1(2)
K3 C4 K1 . . 137.5(2)
C4 N4 K2 . . 134.6(5)
C4 N4 K1 . . 93.3(4)
K2 N4 K1 . . 104.24(18)
C4 N4 K3 . . 81.3(4)
K2 N4 K3 . . 93.16(16)
K1 N4 K3 . . 159.8(2)
O2 S1 O1 . . 108.6(2)
O2 S1 Os1 . 2_656 116.86(19)
O1 S1 Os1 . 2_656 117.60(18)
O2 S1 Os1 . . 117.13(18)
O1 S1 Os1 . . 117.96(18)
Os1 S1 Os1 2_656 . 75.92(4)
S1 O1 K1 . . 128.9(2)
S1 O1 K2 . 2_657 122.3(2)
K1 O1 K2 . 2_657 98.97(14)
S1 O1 K2 . 1_455 98.16(19)
K1 O1 K2 . 1_455 103.41(14)
K2 O1 K2 2_657 1_455 99.83(13)
S1 O2 K3 . 1_455 120.9(2)
S1 O2 K3 . 2_656 119.1(2)
K3 O2 K3 1_455 2_656 109.03(14)
S1 O2 K2 . 1_455 104.0(2)
K3 O2 K2 1_455 1_455 98.24(14)
K3 O2 K2 2_656 1_455 100.92(13)
O1 K1 O1W . . 151.76(19)
O1 K1 N4 . . 79.60(15)
O1W K1 N4 . . 117.0(2)
O1 K1 N2 . 2_666 130.91(16)
O1W K1 N2 . 2_666 69.3(2)
N4 K1 N2 . 2_666 105.77(17)
O1 K1 N2 . 1_456 81.84(15)
O1W K1 N2 . 1_456 76.94(19)
N4 K1 N2 . 1_456 159.32(18)
N2 K1 N2 2_666 1_456 93.27(16)
O1 K1 N3 . 1_556 83.87(15)
O1W K1 N3 . 1_556 78.1(2)
N4 K1 N3 . 1_556 78.28(16)
N2 K1 N3 2_666 1_556 145.21(17)
N2 K1 N3 1_456 1_556 90.76(16)
O1 K1 C4 . . 63.50(14)
O1W K1 C4 . . 137.28(19)
N4 K1 C4 . . 21.08(14)
N2 K1 C4 2_666 . 105.23(17)
N2 K1 C4 1_456 . 144.97(17)
N3 K1 C4 1_556 . 90.46(16)
O1 K1 K3 . 1_456 97.99(10)
O1W K1 K3 . 1_456 53.94(16)
N4 K1 K3 . 1_456 124.32(13)
N2 K1 K3 2_666 1_456 115.69(12)
N2 K1 K3 1_456 1_456 49.78(12)
N3 K1 K3 1_556 1_456 46.48(11)
C4 K1 K3 . 1_456 136.11(12)
O1 K1 K1 . 2_567 111.51(11)
O1W K1 K1 . 2_567 65.12(17)
N4 K1 K1 . 2_567 152.23(14)
N2 K1 K1 2_666 2_567 47.35(11)
N2 K1 K1 1_456 2_567 45.91(12)
N3 K1 K1 1_556 2_567 126.92(12)
C4 K1 K1 . 2_567 142.40(13)
K3 K1 K1 1_456 2_567 80.57(5)
O1 K1 K2 . 2_657 40.70(9)
O1W K1 K2 . 2_657 115.13(17)
N4 K1 K2 . 2_657 83.06(13)
N2 K1 K2 2_666 2_657 167.41(12)
N2 K1 K2 1_456 2_657 76.92(13)
N3 K1 K2 1_556 2_657 44.39(11)
C4 K1 K2 . 2_657 79.70(12)
K3 K1 K2 1_456 2_657 63.81(4)
K1 K1 K2 2_567 2_657 122.37(6)
O1 K1 K2 . 1_455 39.97(9)
O1W K1 K2 . 1_455 122.98(16)
N4 K1 K2 . 1_455 118.36(12)
N2 K1 K2 2_666 1_455 106.90(12)
N2 K1 K2 1_456 1_455 46.07(12)
N3 K1 K2 1_556 1_455 100.66(11)
C4 K1 K2 . 1_455 99.45(12)
K3 K1 K2 1_456 1_455 83.80(4)
K1 K1 K2 2_567 1_455 72.42(5)
K2 K1 K2 2_657 1_455 60.60(4)
O1 K1 K2 . . 87.43(10)
O1W K1 K2 . . 93.46(17)
N4 K1 K2 . . 37.40(11)
N2 K1 K2 2_666 . 126.66(12)
N2 K1 K2 1_456 . 132.88(13)
N3 K1 K2 1_556 . 42.34(10)
C4 K1 K2 . . 54.59(11)
K3 K1 K2 1_456 . 87.13(4)
K1 K1 K2 2_567 . 158.57(7)
K2 K1 K2 2_657 . 65.71(4)
K2 K1 K2 1_455 . 123.82(5)
O1 K2 O2 2_657 1_655 108.79(13)
O1 K2 N4 2_657 . 156.88(15)
O2 K2 N4 1_655 . 81.45(15)
O1 K2 N3 2_657 2_656 86.10(15)
O2 K2 N3 1_655 2_656 79.53(14)
N4 K2 N3 . 2_656 75.22(16)
O1 K2 O1 2_657 1_655 80.17(13)
O2 K2 O1 1_655 1_655 49.25(11)
N4 K2 O1 . 1_655 120.33(15)
N3 K2 O1 2_656 1_655 116.93(15)
O1 K2 N3 2_657 1_556 82.98(14)
O2 K2 N3 1_655 1_556 151.66(14)
N4 K2 N3 . 1_556 79.30(16)
N3 K2 N3 2_656 1_556 75.58(18)
O1 K2 N3 1_655 1_556 158.04(14)
O1 K2 C3 2_657 1_556 66.58(15)
O2 K2 C3 1_655 1_556 167.87(16)
N4 K2 C3 . 1_556 99.02(16)
N3 K2 C3 2_656 1_556 88.84(16)
O1 K2 C3 1_655 1_556 136.53(14)
N3 K2 C3 1_556 1_556 21.51(14)
O1 K2 O1W 2_657 2_667 137.97(15)
O2 K2 O1W 1_655 2_667 88.41(16)
N4 K2 O1W . 2_667 60.63(17)
N3 K2 O1W 2_656 2_667 135.51(17)
O1 K2 O1W 1_655 2_667 83.61(16)
N3 K2 O1W 1_556 2_667 99.91(18)
C3 K2 O1W 1_556 2_667 102.44(18)
O1 K2 N2 2_657 1_556 77.87(14)
O2 K2 N2 1_655 1_556 119.01(14)
N4 K2 N2 . 1_556 116.05(17)
N3 K2 N2 2_656 1_556 158.54(15)
O1 K2 N2 1_655 1_556 74.54(13)
N3 K2 N2 1_556 1_556 88.26(15)
C3 K2 N2 1_556 1_556 71.81(15)
O1W K2 N2 2_667 1_556 60.45(16)
O1 K2 C2 2_657 1_556 66.37(15)
O2 K2 C2 1_655 1_556 137.53(14)
N4 K2 C2 . 1_556 120.25(17)
N3 K2 C2 2_656 1_556 138.33(16)
O1 K2 C2 1_655 1_556 89.60(14)
N3 K2 C2 1_556 1_556 70.70(15)
C3 K2 C2 1_556 1_556 52.31(16)
O1W K2 C2 2_667 1_556 75.05(17)
N2 K2 C2 1_556 1_556 20.41(15)
O1 K2 S1 2_657 1_655 94.77(10)
O2 K2 S1 1_655 1_655 24.28(8)
N4 K2 S1 . 1_655 101.18(12)
N3 K2 S1 2_656 1_655 98.15(12)
O1 K2 S1 1_655 1_655 24.97(8)
N3 K2 S1 1_556 1_655 173.44(13)
C3 K2 S1 1_556 1_655 159.71(12)
O1W K2 S1 2_667 1_655 85.91(14)
N2 K2 S1 1_556 1_655 97.32(11)
C2 K2 S1 1_556 1_655 114.09(12)
O1 K2 S1 2_657 2_657 19.49(9)
O2 K2 S1 1_655 2_657 124.62(10)
N4 K2 S1 . 2_657 152.76(12)
N3 K2 S1 2_656 2_657 99.99(12)
O1 K2 S1 1_655 2_657 86.04(9)
N3 K2 S1 1_556 2_657 73.58(11)
C3 K2 S1 1_556 2_657 53.80(12)
O1W K2 S1 2_667 2_657 121.52(12)
N2 K2 S1 1_556 2_657 61.30(11)
C2 K2 S1 1_556 2_657 47.44(12)
S1 K2 S1 1_655 2_657 106.05(5)
O2 K3 O2 1_655 2_656 70.97(14)
O2 K3 N1 1_655 2_666 135.86(17)
O2 K3 N1 2_656 2_666 134.96(15)
O2 K3 N3 1_655 1_655 84.13(15)
O2 K3 N3 2_656 1_655 80.01(15)
N1 K3 N3 2_666 1_655 128.63(18)
O2 K3 N4 1_655 . 81.15(15)
O2 K3 N4 2_656 . 83.43(15)
N1 K3 N4 2_666 . 70.52(18)
N3 K3 N4 1_655 . 160.70(17)
O2 K3 C4 1_655 . 91.34(15)
O2 K3 C4 2_656 . 68.11(15)
N1 K3 C4 2_666 . 74.97(18)
N3 K3 C4 1_655 . 147.45(17)
N4 K3 C4 . . 22.20(15)
O2 K3 C3 1_655 1_655 67.63(15)
O2 K3 C3 2_656 1_655 88.77(15)
N1 K3 C3 2_666 1_655 131.60(18)
N3 K3 C3 1_655 1_655 22.16(15)
N4 K3 C3 . 1_655 148.66(17)
C4 K3 C3 . 1_655 153.26(18)
O2 K3 N2 1_655 . 149.73(15)
O2 K3 N2 2_656 . 78.76(14)
N1 K3 N2 2_666 . 68.24(17)
N3 K3 N2 1_655 . 91.10(16)
N4 K3 N2 . . 95.33(15)
C4 K3 N2 . . 76.80(16)
C3 K3 N2 1_655 . 112.88(16)
O2 K3 N1 1_655 1_655 81.60(16)
O2 K3 N1 2_656 1_655 151.17(15)
N1 K3 N1 2_666 1_655 72.02(19)
N3 K3 N1 1_655 1_655 88.72(16)
N4 K3 N1 . 1_655 101.34(17)
C4 K3 N1 . 1_655 122.57(17)
C3 K3 N1 1_655 1_655 72.30(16)
N2 K3 N1 . 1_655 128.28(17)
O2 K3 C2 1_655 . 134.43(16)
O2 K3 C2 2_656 . 67.60(15)
N1 K3 C2 2_666 . 70.79(17)
N3 K3 C2 1_655 . 106.16(16)
N4 K3 C2 . . 76.16(16)
C4 K3 C2 . . 56.14(17)
C3 K3 C2 1_655 . 128.22(17)
N2 K3 C2 . . 21.37(15)
N1 K3 C2 1_655 . 141.23(17)
O2 K3 C1 1_655 1_655 68.76(15)
O2 K3 C1 2_656 1_655 132.48(15)
N1 K3 C1 2_666 1_655 92.11(18)
N3 K3 C1 1_655 1_655 71.87(16)
N4 K3 C1 . 1_655 113.63(16)
C4 K3 C1 . 1_655 135.82(17)
C3 K3 C1 1_655 1_655 53.04(16)
N2 K3 C1 . 1_655 137.58(16)
N1 K3 C1 1_655 1_655 20.64(16)
C2 K3 C1 . 1_655 156.81(17)
O2 K3 O1W 1_655 1_654 136.77(16)
O2 K3 O1W 2_656 1_654 136.09(15)
N1 K3 O1W 2_666 1_654 56.15(19)
N3 K3 O1W 1_655 1_654 72.63(18)
N4 K3 O1W . 1_654 126.63(19)
C4 K3 O1W . 1_654 127.30(19)
C3 K3 O1W 1_655 1_654 78.62(19)
N2 K3 O1W . 1_654 68.33(16)
N1 K3 O1W 1_655 1_654 62.40(17)
C2 K3 O1W . 1_654 87.67(17)
C1 K3 O1W 1_655 1_654 69.53(17)
K1 O1W K2 . 2_667 115.3(2)
K1 O1W H1W1 . . 108.5
K2 O1W H1W1 2_667 . 108.5
K1 O1W H1W2 . . 108.5
K2 O1W H1W2 2_667 . 108.5
H1W1 O1W H1W2 . . 107.5

loop_
_geom_bond_atom_site_label_1
_geom_bond_atom_site_label_2
_geom_bond_site_symmetry_2
_geom_bond_distance
_geom_bond_publ_flag
Os1 C1 . 2.048(6) y
Os1 C4 . 2.050(6) y
Os1 C2 . 2.052(7) y
Os1 C3 . 2.059(6) y
Os1 S1 2_656 2.3198(15) y
Os1 S1 . 2.3210(15) y
Os1 Os1 2_656 2.8546(6) n
C1 N1 . 1.134(9) n
C1 K3 1_455 3.206(6) ?
N1 K3 2_666 2.912(6) ?
N1 K3 1_455 3.095(6) ?
C2 N2 . 1.156(8) n
C2 K3 . 3.136(6) ?
C2 K2 1_554 3.287(6) ?
N2 K1 2_666 2.906(6) ?
N2 K1 1_654 2.976(6) ?
N2 K3 . 3.094(6) ?
N2 K2 1_554 3.229(6) ?
C3 N3 . 1.162(8) n
C3 K3 1_455 3.071(6) ?
C3 K2 1_554 3.145(6) ?
N3 K3 1_455 2.932(6) ?
N3 K2 2_656 2.934(6) ?
N3 K2 1_554 3.065(6) ?
N3 K1 1_554 3.069(6) ?
C4 N4 . 1.146(8) n
C4 K3 . 2.998(6) ?
C4 K1 . 3.181(6) ?
N4 K2 . 2.839(6) ?
N4 K1 . 2.901(6) ?
N4 K3 . 2.949(6) ?
S1 O2 . 1.482(4) n
S1 O1 . 1.491(4) n
S1 Os1 2_656 2.3198(15) ?
O1 K1 . 2.747(5) ?
O1 K2 2_657 2.768(5) ?
O1 K2 1_455 2.958(4) ?
O2 K3 1_455 2.731(5) ?
O2 K3 2_656 2.803(5) ?
O2 K2 1_455 2.830(4) ?
K1 O1W . 2.775(7) ?
K1 N2 2_666 2.906(6) ?
K1 N2 1_456 2.976(6) ?
K1 N3 1_556 3.069(6) ?
K2 O1 2_657 2.768(5) ?
K2 O2 1_655 2.830(4) ?
K2 N3 2_656 2.934(6) ?
K2 O1 1_655 2.958(4) ?
K2 N3 1_556 3.065(6) ?
K2 O1W 2_667 3.191(8) ?
K2 N2 1_556 3.229(6) ?
K3 O2 1_655 2.731(5) ?
K3 O2 2_656 2.803(5) ?
K3 N1 2_666 2.912(6) ?
K3 N3 1_655 2.932(6) ?
K3 N1 1_655 3.095(6) ?
K3 O1W 1_654 3.277(8) ?
O1W K2 2_667 3.191(8) ?
O1W H1W1 . 0.8200 ?
O1W H1W2 . 0.8200 ?

loop_
_geom_hbond_atom_site_label_D
_geom_hbond_atom_site_label_H
_geom_hbond_atom_site_label_A
_geom_hbond_site_symmetry_A
_geom_hbond_distance_DH
_geom_hbond_distance_HA
_geom_hbond_distance_DA
_geom_hbond_angle_DHA
_geom_hbond_publ_flag
O1W H1W2 N1 2_567 0.82 2.12 2.930(10) 170 no
